data_7216971
loop_
_publ_author_name
'Camiolo, Salvatore'
'Gale, Philip A.'
'Ogden, Mark I.'
'Skelton, Brian W.'
'White, Allan H.'

_publ_section_title
;
 Solid-state and solution studies of bis-carboxylate binding by
 bis-amidinium calix[4]arenes&#x2020;
;
_journal_issue 8
_journal_name_full 'Journal of the Chemical Society, Perkin Transactions 2'
_journal_page_first 1294
_journal_paper_doi 10.1039/b102831f
_journal_year 2001
_chemical_formula_sum 'C71 H102 N4 O13'
_chemical_formula_weight 1219.61
_space_group_IT_number 2
_symmetry_cell_setting triclinic
_symmetry_space_group_name_Hall '-P 1'
_symmetry_space_group_name_H-M 'P -1'
_cell_angle_alpha 94.522(5)
_cell_angle_beta 100.971(5)
_cell_angle_gamma 95.754(5)
_cell_formula_units_Z 2
_cell_length_a 10.569(3)
_cell_length_b 12.071(3)
_cell_length_c 27.334(7)
_cell_measurement_reflns_used 4265
_cell_measurement_temperature 153
_cell_measurement_theta_max 22.4
_cell_measurement_theta_min 2.6
_cell_volume 3389.1(15)
_computing_cell_refinement 'Siemens SAINT (Siemens, 1995)'
_computing_data_collection 'Siemens SMART (Siemens, 1995)'
_computing_data_reduction 'xtal ADDREF SORTRF'
_computing_molecular_graphics xtal
_computing_publication_material 'xtal BONDLA CIFIO'
_computing_structure_refinement 'xtal CRYLSQ'
_computing_structure_solution xtal
_diffrn_ambient_temperature 153
_diffrn_measurement_device_type
;
Bruker SMART CCD diffractometer
;
_diffrn_measurement_method '\w scans'
_diffrn_radiation_detector 'CCD area detector'
_diffrn_radiation_monochromator graphite
_diffrn_radiation_source 'sealed tube'
_diffrn_radiation_type 'Mo K\a'
_diffrn_radiation_wavelength .71073
_diffrn_reflns_av_R_equivalents .079
_diffrn_reflns_av_sigmaI/netI .15
_diffrn_reflns_limit_h_max 12
_diffrn_reflns_limit_h_min -12
_diffrn_reflns_limit_k_max 14
_diffrn_reflns_limit_k_min -14
_diffrn_reflns_limit_l_max 32
_diffrn_reflns_limit_l_min 0
_diffrn_reflns_number 34058
_diffrn_reflns_theta_max 24.97
_diffrn_reflns_theta_min 1.7
_diffrn_standards_decay_% 0
_exptl_absorpt_coefficient_mu .081
_exptl_absorpt_correction_type none
_exptl_absorpt_process_details
;
?                        
;
_exptl_crystal_colour colourless
_exptl_crystal_density_diffrn 1.195
_exptl_crystal_description prism
_exptl_crystal_F_000 1320
_exptl_crystal_size_max .5
_exptl_crystal_size_mid .25
_exptl_crystal_size_min .08
_refine_diff_density_max .687
_refine_diff_density_min -.474
_refine_ls_goodness_of_fit_all 1.311
_refine_ls_goodness_of_fit_ref 1.562
_refine_ls_hydrogen_treatment noref
_refine_ls_matrix_type atomblock
_refine_ls_number_constraints 0
_refine_ls_number_parameters 794
_refine_ls_number_reflns 7123
_refine_ls_number_restraints 0
_refine_ls_R_factor_all .156
_refine_ls_R_factor_gt .098
_refine_ls_shift/su_max .032
_refine_ls_shift/su_mean .001
_refine_ls_structure_factor_coef F
_refine_ls_weighting_scheme calc
_refine_ls_wR_factor_all .123
_refine_ls_wR_factor_ref .111
_reflns_d_resolution_high .842
_reflns_d_resolution_low 11.921
_reflns_Friedel_coverage 0
_reflns_limit_h_max 12
_reflns_limit_h_min 0
_reflns_limit_k_max 14
_reflns_limit_k_min -14
_reflns_limit_l_max 31
_reflns_limit_l_min -32
_reflns_number_gt 7123
_reflns_number_total 11868
_reflns_threshold_expression 'F    > 4.00 sig(F   )'
_cod_data_source_file b102831f.txt
_cod_data_source_block momal1
_cod_original_sg_symbol_Hall -p_1
_cod_original_sg_symbol_H-M P_-1
_cod_database_code 7216971

loop_
_symmetry_equiv_pos_as_xyz
+x,+y,+z
-x,-y,-z

loop_
_atom_site_label
_atom_site_fract_x
_atom_site_fract_y
_atom_site_fract_z
_atom_site_U_iso_or_equiv
_atom_site_adp_type
_atom_site_occupancy
O11 .5823(4) .2041(3) .23429(15) .025(2) Uani 1.00000
C11 .6078(5) .2217(4) .2861(2) .021(3) Uani 1.00000
C110 .6849(6) .2470(5) .2113(3) .033(3) Uani 1.00000
C111 .6967(6) .1705(5) .1672(2) .026(3) Uani 1.00000
C112 .7869(5) .1991(5) .1389(2) .026(3) Uani 1.00000
C113 .8062(5) .1299(4) .0998(2) .024(3) Uani 1.00000
C1131 .9048(6) .1603(5) .0704(2) .026(3) Uani 1.00000
N1131 .9573(5) .0836(4) .0479(2) .030(3) Uani 1.00000
N1132 .9412(5) .2670(4) .0668(2) .030(3) Uani 1.00000
C114 .7287(6) .0262(5) .0867(2) .028(3) Uani 1.00000
C115 .6367(6) -.0027(5) .1143(3) .031(3) Uani 1.00000
C116 .6193(6) .0667(5) .1535(3) .031(3) Uani 1.00000
C12 .5605(5) .3119(4) .3089(2) .024(3) Uani 1.00000
C13 .5866(6) .3275(5) .3605(2) .028(3) Uani 1.00000
C14 .6521(6) .2575(5) .3905(2) .030(3) Uani 1.00000
C141 .6832(6) .2756(5) .4471(3) .034(3) Uani 1.00000
C142 .8289(8) .2968(6) .4656(3) .054(4) Uani 1.00000
C143 .6247(9) .3753(6) .4676(3) .058(5) Uani 1.00000
C144 .6291(8) .1714(6) .4689(3) .055(4) Uani 1.00000
C15 .6930(6) .1655(5) .3663(2) .027(3) Uani 1.00000
C16 .6705(5) .1454(4) .3148(2) .026(3) Uani 1.00000
C1 .7097(6) .0399(5) .2907(2) .028(3) Uani 1.00000
O21 .3130(4) .1991(3) .21893(16) .033(2) Uani 1.00000
C21 .2641(6) .2666(5) .2504(2) .027(3) Uani 1.00000
C22 .1363(6) .2399(5) .2542(2) .028(3) Uani 1.00000
C23 .0813(6) .3070(5) .2849(3) .034(3) Uani 1.00000
C24 .1517(6) .3992(5) .3160(3) .036(3) Uani 1.00000
C241 .0926(7) .4661(6) .3529(3) .050(4) Uani 1.00000
C242 .1202(11) .5886(6) .3502(5) .102(7) Uani 1.00000
C243 -.0479(8) .4329(6) .3490(4) .070(5) Uani 1.00000
C244 .1582(11) .4437(8) .4066(4) .086(6) Uani 1.00000
C25 .2792(6) .4239(5) .3113(3) .032(3) Uani 1.00000
C26 .3386(5) .3611(5) .2803(2) .025(3) Uani 1.00000
C2 .4797(6) .3880(5) .2788(2) .028(3) Uani 1.00000
O31 .1997(4) -.0506(3) .19866(16) .029(2) Uani 1.00000
C31 .1660(6) -.0469(5) .2449(2) .025(3) Uani 1.00000
C310 .1085(6) -.1143(5) .1572(2) .030(3) Uani 1.00000
C311 .1761(6) -.1303(5) .1157(2) .029(3) Uani 1.00000
C312 .1814(5) -.2355(5) .0935(2) .024(3) Uani 1.00000
C313 .2480(5) -.2504(4) .0555(2) .024(3) Uani 1.00000
C3131 .2553(6) -.3646(5) .0324(2) .028(3) Uani 1.00000
N3131 .3595(5) -.3899(4) .0197(2) .034(3) Uani 1.00000
N3132 .1488(5) -.4361(4) .0250(2) .031(3) Uani 1.00000
C314 .3122(6) -.1599(5) .0385(2) .030(3) Uani 1.00000
C315 .3049(6) -.0533(5) .0603(3) .035(3) Uani 1.00000
C316 .2378(6) -.0386(5) .0982(3) .032(3) Uani 1.00000
C32 .2092(5) -.1259(5) .2769(2) .027(3) Uani 1.00000
C33 .1923(6) -.1144(5) .3253(2) .030(3) Uani 1.00000
C34 .1309(6) -.0270(5) .3440(2) .027(3) Uani 1.00000
C341 .1320(6) -.0090(5) .3989(2) .032(3) Uani 1.00000
C342 .0445(7) .0765(6) .4117(3) .047(4) Uani 1.00000
C343 .0849(8) -.1189(6) .4187(3) .056(4) Uani 1.00000
C344 .2707(7) .0280(7) .4258(3) .052(4) Uani 1.00000
C35 .0861(6) .0456(5) .3101(2) .029(3) Uani 1.00000
C36 .1025(5) .0381(5) .2611(2) .025(3) Uani 1.00000
C3 .0643(6) .1308(5) .2284(2) .030(3) Uani 1.00000
O41 .4631(4) -.0342(3) .23675(16) .031(2) Uani 1.00000
C41 .5057(6) -.0940(5) .2752(2) .026(3) Uani 1.00000
C42 .6306(6) -.0616(4) .3029(2) .025(3) Uani 1.00000
C43 .6769(6) -.1205(5) .3420(3) .030(3) Uani 1.00000
C44 .6011(6) -.2085(5) .3575(2) .029(3) Uani 1.00000
C441 .6558(6) -.2682(5) .4019(3) .032(3) Uani 1.00000
C442 .7525(7) -.3417(6) .3900(3) .047(4) Uani 1.00000
C443 .7175(8) -.1830(6) .4467(3) .055(4) Uani 1.00000
C444 .5475(7) -.3400(6) .4198(3) .048(4) Uani 1.00000
C45 .4783(6) -.2382(5) .3290(3) .031(3) Uani 1.00000
C46 .4283(6) -.1831(4) .2886(2) .027(3) Uani 1.00000
C4 .2902(6) -.2135(5) .2618(2) .028(3) Uani 1.00000
C0 .8195(6) -.2681(5) .0744(2) .027(3) Uani 1.00000
C01 .8786(5) -.2469(5) .0298(2) .027(3) Uani 1.00000
O011 .8922(4) -.1476(3) .01885(17) .034(2) Uani 1.00000
O012 .9108(4) -.3286(3) .00551(17) .031(2) Uani 1.00000
C02 .6801(6) -.3209(5) .0571(3) .030(3) Uani 1.00000
O021 .5950(4) -.2621(3) .0504(2) .043(2) Uani 1.00000
O022 .6652(4) -.4281(3) .0525(2) .046(2) Uani 1.00000
O101 .0287(6) .5872(5) .1727(3) .085(4) Uani 1.00000
C101 .1069(10) .5062(7) .1908(4) .076(6) Uani 1.00000
C102 .1859(12) .4732(9) .1570(4) .098(7) Uani 1.00000
O201 .6080(6) -.4575(5) .1965(3) .076(4) Uani 1.00000
C201 .5244(10) -.3750(8) .2058(4) .075(6) Uani 1.00000
C202 .4902(10) -.3116(9) .1628(4) .087(6) Uani 1.00000
O301 .8627(8) -.3804(6) .2311(3) .118(5) Uani 1.00000
C301 .8663(12) -.2714(9) .2576(5) .106(7) Uani 1.00000
C302 .8248(12) -.1885(9) .2229(5) .113(8) Uani 1.00000
O401 .5187(8) .4400(6) .1049(3) .121(5) Uani 1.00000
C401 .4604(16) .3502(11) .0794(4) .152(9) Uani 1.00000
C402 .3830(10) .2703(8) .0992(4) .090(6) Uani 1.00000
O01 .8499(7) .4562(4) .1035(3) .082(4) Uani 1.00000
H110a .76535 .25502 .23548 .04600 Uiso 1.00000
H110b .66990 .31881 .20099 .04600 Uiso 1.00000
H112 .83883 .27102 .14746 .03400 Uiso 1.00000
H1131a .92303 .00965 .04647 .04600 Uiso 1.00000
H1131b 1.02764 .09787 .03250 .04600 Uiso 1.00000
H1132a .91691 .32421 .08628 .04800 Uiso 1.00000
H1132b .99488 .28596 .04496 .04800 Uiso 1.00000
H114 .73928 -.02368 .05884 .03600 Uiso 1.00000
H115 .58290 -.07215 .10472 .04100 Uiso 1.00000
H116 .55445 .04522 .17273 .03800 Uiso 1.00000
H13 .55358 .39026 .37611 .03700 Uiso 1.00000
H142a .84932 .30664 .50183 .08000 Uiso 1.00000
H142b .86628 .36003 .45333 .08000 Uiso 1.00000
H142c .86973 .23234 .45568 .08000 Uiso 1.00000
H143a .64640 .38314 .50352 .09100 Uiso 1.00000
H143b .53221 .36415 .45761 .09100 Uiso 1.00000
H143c .65670 .44236 .45584 .09100 Uiso 1.00000
H144a .64975 .18286 .50487 .08400 Uiso 1.00000
H144b .66832 .10739 .45874 .08400 Uiso 1.00000
H144c .53823 .15696 .45819 .08400 Uiso 1.00000
H15 .73809 .11355 .38594 .03500 Uiso 1.00000
H1a .80101 .03528 .30340 .03800 Uiso 1.00000
H1b .69838 .04287 .25534 .03800 Uiso 1.00000
H21 .40998 .20791 .23375 .05300 Uiso 1.00000
H23 -.00923 .28895 .28624 .04300 Uiso 1.00000
H242a .08436 .63041 .37430 .14300 Uiso 1.00000
H242b .08548 .60791 .31774 .14300 Uiso 1.00000
H242c .21279 .61071 .35718 .14300 Uiso 1.00000
H243a -.08101 .47725 .37320 .10400 Uiso 1.00000
H243b -.06423 .35624 .35400 .10400 Uiso 1.00000
H243c -.09442 .44419 .31628 .10400 Uiso 1.00000
H244a .12374 .48481 .43245 .12200 Uiso 1.00000
H244b .25036 .46524 .41391 .12200 Uiso 1.00000
H244c .14418 .36563 .41214 .12200 Uiso 1.00000
H25 .33130 .48664 .33248 .04100 Uiso 1.00000
H2a .49038 .37847 .24467 .03700 Uiso 1.00000
H2b .50757 .46383 .29162 .03700 Uiso 1.00000
H310a .03617 -.07356 .14747 .04000 Uiso 1.00000
H310b .07819 -.18434 .16683 .04000 Uiso 1.00000
H312 .14116 -.30020 .10537 .03100 Uiso 1.00000
H3131a .43866 -.34945 .03328 .05000 Uiso 1.00000
H3131b .35328 -.45095 -.00369 .05000 Uiso 1.00000
H3132a .07598 -.39878 .03003 .04400 Uiso 1.00000
H3132b .14383 -.51222 .01609 .04400 Uiso 1.00000
H314 .35974 -.17003 .01200 .03900 Uiso 1.00000
H315 .34678 .01087 .04843 .04400 Uiso 1.00000
H316 .23459 .03553 .11293 .04400 Uiso 1.00000
H33 .22516 -.16761 .34784 .04200 Uiso 1.00000
H342a .04943 .08487 .44754 .07400 Uiso 1.00000
H342b -.04271 .05313 .39585 .07400 Uiso 1.00000
H342c .07171 .14754 .40194 .07400 Uiso 1.00000
H343a .08500 -.10572 .45401 .08400 Uiso 1.00000
H343b .13923 -.17476 .41405 .08400 Uiso 1.00000
H343c -.00213 -.14518 .40195 .08400 Uiso 1.00000
H344a .27356 .04059 .46157 .08200 Uiso 1.00000
H344b .30314 .09597 .41503 .08200 Uiso 1.00000
H344c .32499 -.02796 .42065 .08200 Uiso 1.00000
H35 .03971 .10463 .32164 .03400 Uiso 1.00000
H3a .08512 .11547 .19558 .03800 Uiso 1.00000
H3b -.02851 .13381 .22269 .03800 Uiso 1.00000
H41 .37027 -.05609 .22113 .04700 Uiso 1.00000
H43 .76497 -.10067 .36081 .04200 Uiso 1.00000
H442a .78820 -.37876 .41803 .07600 Uiso 1.00000
H442b .82376 -.29833 .37989 .07600 Uiso 1.00000
H442c .71422 -.39697 .36275 .07600 Uiso 1.00000
H443a .75167 -.22078 .47503 .08400 Uiso 1.00000
H443b .65612 -.13697 .45581 .08400 Uiso 1.00000
H443c .78788 -.13614 .43863 .08400 Uiso 1.00000
H444a .58213 -.37545 .44844 .07500 Uiso 1.00000
H444b .50389 -.39518 .39379 .07500 Uiso 1.00000
H444c .48423 -.29373 .42891 .07500 Uiso 1.00000
H45 .42443 -.29766 .33922 .04000 Uiso 1.00000
H4a .28463 -.21795 .22618 .03400 Uiso 1.00000
H4b .25769 -.28495 .27002 .03400 Uiso 1.00000
H0a .82369 -.19904 .09527 .03700 Uiso 1.00000
H0b .86994 -.31701 .09505 .03700 Uiso 1.00000
H01a .78379 .50403 .09388 .12200 Uiso 1.00000
H01b .91334 .47771 .07921 .12200 Uiso 1.00000
H101 -.08987 .59622 .17462 .13000 Uiso 1.00000
H101a .05640 .44124 .19658 .09700 Uiso 1.00000
H101b .16475 .53646 .22123 .09700 Uiso 1.00000
H102a .13103 .43544 .12616 .14100 Uiso 1.00000
H102b .24488 .42463 .16996 .14100 Uiso 1.00000
H102c .23300 .53785 .14727 .14100 Uiso 1.00000
H201a .56778 -.32312 .23433 .09400 Uiso 1.00000
H201b .44745 -.41040 .21400 .09400 Uiso 1.00000
H202a .43460 -.25724 .16890 .12500 Uiso 1.00000
H202b .44641 -.36200 .13411 .12500 Uiso 1.00000
H202c .56672 -.27468 .15445 .12500 Uiso 1.00000
H301 .75422 -.42027 .21106 .18200 Uiso 1.00000
H301a .95246 -.24542 .27736 .13900 Uiso 1.00000
H301b .80941 -.27468 .28229 .13900 Uiso 1.00000
H302a .82524 -.11586 .23807 .17100 Uiso 1.00000
H302b .73825 -.21333 .20334 .17100 Uiso 1.00000
H302c .88128 -.18405 .19839 .17100 Uiso 1.00000
H401 .53718 .46319 .13948 .17700 Uiso 1.00000
H401a .52691 .31068 .06913 .19200 Uiso 1.00000
H401b .40692 .37200 .05114 .19200 Uiso 1.00000
H402a .31420 .30417 .10898 .13200 Uiso 1.00000
H402b .43395 .24221 .12652 .13200 Uiso 1.00000
H402c .34890 .21031 .07345 .13700 Uiso 1.00000

loop_
_atom_site_aniso_label
_atom_site_aniso_U_11
_atom_site_aniso_U_22
_atom_site_aniso_U_33
_atom_site_aniso_U_12
_atom_site_aniso_U_13
_atom_site_aniso_U_23
O11 .020(2) .018(2) .039(3) -.0054(17) .014(2) .0024(19)
C11 .018(3) .015(3) .032(4) -.007(2) .013(3) .003(3)
C110 .030(4) .026(3) .045(4) -.012(3) .023(3) .001(3)
C111 .024(3) .021(3) .035(4) .001(3) .009(3) .002(3)
C112 .020(3) .018(3) .039(4) -.006(2) .011(3) .004(3)
C113 .022(3) .015(3) .038(4) -.006(2) .015(3) .005(3)
C1131 .022(3) .018(3) .042(4) .002(2) .014(3) .009(3)
N1131 .028(3) .014(3) .052(4) -.003(2) .023(3) .005(2)
N1132 .038(3) .013(2) .045(4) -.005(2) .026(3) .005(2)
C114 .028(3) .017(3) .040(4) -.002(3) .014(3) .002(3)
C115 .028(4) .023(3) .042(4) -.007(3) .010(3) .001(3)
C116 .025(3) .022(3) .046(4) -.009(3) .017(3) .003(3)
C12 .021(3) .013(3) .040(4) -.003(2) .011(3) .007(3)
C13 .027(3) .015(3) .043(4) -.004(3) .014(3) .001(3)
C14 .034(4) .020(3) .037(4) -.004(3) .014(3) .005(3)
C141 .036(4) .026(3) .041(4) -.002(3) .013(3) .008(3)
C142 .052(5) .048(5) .055(5) -.020(4) .011(4) -.004(4)
C143 .090(7) .048(5) .044(5) .024(5) .024(5) .006(4)
C144 .076(6) .040(4) .048(5) -.016(4) .015(4) .016(4)
C15 .026(3) .017(3) .040(4) -.001(3) .007(3) .008(3)
C16 .019(3) .014(3) .045(4) -.004(2) .012(3) .006(3)
C1 .021(3) .018(3) .046(4) -.001(2) .012(3) .004(3)
O21 .030(2) .027(2) .041(3) -.002(2) .010(2) -.003(2)
C21 .027(3) .017(3) .039(4) -.002(3) .015(3) .003(3)
C22 .024(3) .023(3) .038(4) .001(3) .004(3) .005(3)
C23 .025(3) .022(3) .055(5) -.002(3) .011(3) .005(3)
C24 .033(4) .021(3) .057(5) .003(3) .017(3) .005(3)
C241 .041(4) .028(4) .085(6) -.008(3) .033(4) -.009(4)
C242 .119(9) .017(4) .194(12) -.014(5) .112(9) -.012(5)
C243 .053(5) .044(5) .123(8) -.009(4) .060(6) -.019(5)
C244 .098(8) .078(7) .082(8) -.006(6) .037(6) -.017(6)
C25 .033(4) .017(3) .045(4) -.002(3) .012(3) .001(3)
C26 .021(3) .017(3) .036(4) -.001(2) .008(3) .008(3)
C2 .030(3) .019(3) .040(4) -.003(3) .018(3) .001(3)
O31 .029(2) .023(2) .033(3) -.0065(18) .006(2) -.004(2)
C31 .022(3) .022(3) .029(4) -.009(3) .008(3) -.001(3)
C310 .022(3) .022(3) .041(4) -.010(3) .001(3) -.006(3)
C311 .027(3) .022(3) .033(4) -.007(3) .005(3) -.003(3)
C312 .018(3) .016(3) .035(4) -.007(2) .006(3) -.002(3)
C313 .019(3) .014(3) .037(4) -.005(2) .008(3) -.004(3)
C3131 .025(3) .019(3) .038(4) -.000(3) .008(3) .001(3)
N3131 .025(3) .017(3) .059(4) -.008(2) .013(3) -.010(3)
N3132 .021(3) .011(2) .060(4) -.008(2) .011(3) -.002(2)
C314 .028(3) .020(3) .040(4) -.007(3) .009(3) .001(3)
C315 .039(4) .016(3) .047(5) -.007(3) .011(3) .001(3)
C316 .031(4) .017(3) .044(4) -.004(3) .005(3) -.003(3)
C32 .019(3) .016(3) .043(4) -.009(2) .007(3) -.003(3)
C33 .025(3) .025(3) .040(4) -.005(3) .011(3) .007(3)
C34 .019(3) .020(3) .042(4) -.006(2) .007(3) .003(3)
C341 .033(4) .027(3) .037(4) -.001(3) .008(3) .005(3)
C342 .055(5) .041(4) .051(5) .011(4) .021(4) .002(4)
C343 .069(6) .042(5) .064(6) -.002(4) .029(5) .018(4)
C344 .037(4) .060(5) .054(5) -.001(4) -.001(4) -.003(4)
C35 .022(3) .019(3) .042(4) -.003(3) .005(3) -.001(3)
C36 .014(3) .021(3) .038(4) -.007(2) .005(3) .004(3)
C3 .020(3) .026(3) .039(4) -.004(3) .002(3) -.001(3)
O41 .022(2) .025(2) .045(3) -.0069(18) .007(2) .007(2)
C41 .026(3) .017(3) .039(4) .002(3) .012(3) .004(3)
C42 .023(3) .014(3) .041(4) .001(2) .013(3) -.000(3)
C43 .024(3) .019(3) .047(4) -.002(3) .006(3) .000(3)
C44 .028(3) .020(3) .042(4) -.001(3) .014(3) .003(3)
C441 .032(4) .021(3) .044(4) -.001(3) .011(3) .006(3)
C442 .047(5) .035(4) .063(6) .010(3) .014(4) .014(4)
C443 .071(6) .044(5) .046(5) .003(4) .004(4) .001(4)
C444 .046(5) .043(4) .061(5) .003(4) .020(4) .021(4)
C45 .030(4) .020(3) .044(4) -.004(3) .017(3) .003(3)
C46 .025(3) .011(3) .043(4) -.005(2) .010(3) .001(3)
C4 .023(3) .016(3) .046(4) -.008(2) .015(3) -.003(3)
C0 .021(3) .020(3) .038(4) -.005(3) .009(3) .001(3)
C01 .018(3) .025(3) .037(4) -.004(3) .009(3) .002(3)
O011 .037(3) .012(2) .058(3) -.0047(18) .029(2) .007(2)
O012 .030(2) .014(2) .051(3) -.0072(17) .020(2) .001(2)
C02 .027(3) .015(3) .050(4) -.009(3) .017(3) -.001(3)
O021 .021(2) .022(2) .085(4) -.0051(18) .014(2) -.005(2)
O022 .038(3) .020(2) .079(4) -.011(2) .019(3) -.005(2)
O101 .082(5) .057(4) .113(6) .009(3) .009(4) .020(4)
C101 .086(7) .042(5) .101(8) .017(5) .012(6) .020(5)
C102 .110(9) .089(8) .102(9) .031(7) .023(7) .018(7)
O201 .079(4) .051(4) .107(5) .010(3) .039(4) .014(3)
C201 .087(7) .062(6) .084(7) .020(5) .033(6) .010(5)
C202 .089(8) .082(7) .095(8) .012(6) .026(6) .029(6)
O301 .097(6) .093(6) .158(8) .003(5) .027(5) -.020(5)
C301 .105(9) .078(8) .121(10) .000(7) .009(8) -.025(7)
C302 .108(9) .078(8) .173(13) .010(7) .085(9) .001(8)
O401 .145(7) .091(5) .117(6) -.078(5) .072(6) -.041(5)
C401 .228(16) .118(10) .076(8) -.130(11) .028(9) .002(7)
C402 .082(7) .056(6) .118(9) -.037(5) .004(6) .025(6)
O01 .129(6) .030(3) .101(5) .032(3) .043(4) .012(3)

loop_
_atom_type_symbol
_atom_type_oxidation_number
_atom_type_number_in_cell
_atom_type_scat_dispersion_real
_atom_type_scat_dispersion_imag
_atom_type_scat_source
C 0 142 .002 .002 'Int Tables Vol IV Tables 2.2B and 2.3.1'
H 0 204 0 0 'Int Tables Vol IV Tables 2.2B and 2.3.1'
N 0 8 .004 .003 'Int Tables Vol IV Tables 2.2B and 2.3.1'
O 0 26 .008 .006 'Int Tables Vol IV Tables 2.2B and 2.3.1'

loop_
_geom_angle_atom_site_label_1
_geom_angle_atom_site_label_2
_geom_angle_atom_site_label_3
_geom_angle
C11 O11 C110 114.9(4)
O11 C11 C12 118.8(5)
O11 C11 C16 120.4(5)
C12 C11 C16 120.6(6)
O11 C110 C111 111.4(5)
O11 C110 H110a 108.9(6)
O11 C110 H110b 109.9(6)
C111 C110 H110a 108.9(6)
C111 C110 H110b 109.5(6)
H110a C110 H110b 108.2(5)
C110 C111 C112 120.2(5)
C110 C111 C116 122.1(6)
C112 C111 C116 117.6(6)
C111 C112 C113 122.6(5)
C111 C112 H112 118.1(6)
C113 C112 H112 119.4(6)
C112 C113 C1131 122.1(5)
C112 C113 C114 119.2(6)
C1131 C113 C114 118.7(5)
C113 C1131 N1131 120.7(5)
C113 C1131 N1132 119.9(6)
N1131 C1131 N1132 119.4(6)
C1131 N1131 H1131a 119.0(6)
C1131 N1131 H1131b 124.3(5)
H1131a N1131 H1131b 116.7(5)
C1131 N1132 H1132a 122.2(6)
C1131 N1132 H1132b 119.8(5)
H1132a N1132 H1132b 118.0(5)
C113 C114 C115 118.8(6)
C113 C114 H114 120.8(6)
C115 C114 H114 120.4(5)
C114 C115 C116 121.4(5)
C114 C115 H115 118.4(6)
C116 C115 H115 120.1(7)
C111 C116 C115 120.3(6)
C111 C116 H116 119.0(6)
C115 C116 H116 120.6(6)
C11 C12 C13 117.8(5)
C11 C12 C2 121.7(6)
C13 C12 C2 120.5(5)
C12 C13 C14 123.8(6)
C12 C13 H13 117.4(6)
C14 C13 H13 118.7(6)
C13 C14 C141 124.0(6)
C13 C14 C15 116.6(6)
C141 C14 C15 119.4(6)
C14 C141 C142 109.8(6)
C14 C141 C143 112.7(6)
C14 C141 C144 109.8(5)
C142 C141 C143 107.5(5)
C142 C141 C144 109.4(6)
C143 C141 C144 107.6(6)
C141 C142 H142a 110.1(8)
C141 C142 H142b 112.4(7)
C141 C142 H142c 110.3(6)
H142a C142 H142b 109.0(7)
H142a C142 H142c 106.3(8)
H142b C142 H142c 108.6(9)
C141 C143 H143a 109.7(7)
C141 C143 H143b 110.2(6)
C141 C143 H143c 110.9(8)
H143a C143 H143b 108.1(9)
H143a C143 H143c 108.7(7)
H143b C143 H143c 109.1(8)
C141 C144 H144a 109.6(6)
C141 C144 H144b 110.2(8)
C141 C144 H144c 111.0(7)
H144a C144 H144b 107.8(8)
H144a C144 H144c 109.0(9)
H144b C144 H144c 109.2(7)
C14 C15 C16 122.4(6)
C14 C15 H15 119.3(6)
C16 C15 H15 118.3(6)
C11 C16 C15 118.6(5)
C11 C16 C1 121.6(6)
C15 C16 C1 119.8(5)
C16 C1 C42 109.9(5)
C16 C1 H1a 109.6(5)
C16 C1 H1b 109.7(5)
C42 C1 H1a 109.2(5)
C42 C1 H1b 111.1(5)
H1a C1 H1b 107.4(7)
C21 O21 H21 104.1(4)
O21 C21 C22 117.7(5)
O21 C21 C26 123.0(5)
C22 C21 C26 119.3(6)
C21 C22 C23 120.0(5)
C21 C22 C3 118.9(6)
C23 C22 C3 120.8(6)
C22 C23 C24 122.7(6)
C22 C23 H23 119.1(5)
C24 C23 H23 118.2(7)
C23 C24 C241 121.9(6)
C23 C24 C25 115.8(6)
C241 C24 C25 122.2(5)
C24 C241 C242 111.6(8)
C24 C241 C243 113.9(6)
C24 C241 C244 108.0(7)
C242 C241 C243 111.0(7)
C242 C241 C244 106.3(7)
C243 C241 C244 105.5(8)
C241 C242 H242a 111.0(11)
C241 C242 H242b 110.8(8)
C241 C242 H242c 110.1(8)
H242a C242 H242b 109.0(10)
H242a C242 H242c 107.6(9)
H242b C242 H242c 108.2(12)
C241 C243 H243a 110.9(7)
C241 C243 H243b 110.8(7)
C241 C243 H243c 109.7(9)
H243a C243 H243b 109.0(10)
H243a C243 H243c 107.8(8)
H243b C243 H243c 108.4(8)
C241 C244 H244a 112.1(9)
C241 C244 H244b 112.9(10)
C241 C244 H244c 112.3(8)
H244a C244 H244b 106.2(9)
H244a C244 H244c 105.7(11)
H244b C244 H244c 107.1(10)
C24 C25 C26 123.9(5)
C24 C25 H25 118.2(7)
C26 C25 H25 117.8(6)
C21 C26 C25 118.1(5)
C21 C26 C2 120.2(6)
C25 C26 C2 121.6(5)
C12 C2 C26 110.8(5)
C12 C2 H2a 109.1(6)
C12 C2 H2b 110.0(5)
C26 C2 H2a 109.1(5)
C26 C2 H2b 109.3(6)
H2a C2 H2b 108.6(6)
C31 O31 C310 117.2(5)
O31 C31 C32 118.1(5)
O31 C31 C36 121.1(5)
C32 C31 C36 120.5(6)
O31 C310 C311 107.6(5)
O31 C310 H310a 109.6(5)
O31 C310 H310b 110.2(6)
C311 C310 H310a 110.0(6)
C311 C310 H310b 110.5(6)
H310a C310 H310b 109.0(6)
C310 C311 C312 121.2(6)
C310 C311 C316 120.3(5)
C312 C311 C316 118.5(6)
C311 C312 C313 120.9(6)
C311 C312 H312 120.1(6)
C313 C312 H312 118.9(5)
C312 C313 C3131 120.5(5)
C312 C313 C314 121.0(5)
C3131 C313 C314 118.5(6)
C313 C3131 N3131 120.6(5)
C313 C3131 N3132 116.8(6)
N3131 C3131 N3132 122.6(5)
C3131 N3131 H3131a 121.7(5)
C3131 N3131 H3131b 117.7(5)
H3131a N3131 H3131b 120.6(6)
C3131 N3132 H3132a 110.9(5)
C3131 N3132 H3132b 125.3(6)
H3132a N3132 H3132b 123.8(5)
C313 C314 C315 118.2(6)
C313 C314 H314 121.3(6)
C315 C314 H314 120.5(6)
C314 C315 C316 120.7(6)
C314 C315 H315 119.6(7)
C316 C315 H315 119.7(6)
C311 C316 C315 120.6(6)
C311 C316 H316 119.9(7)
C315 C316 H316 119.5(6)
C31 C32 C33 119.0(6)
C31 C32 C4 121.6(6)
C33 C32 C4 118.8(6)
C32 C33 C34 122.5(6)
C32 C33 H33 118.9(6)
C34 C33 H33 118.6(7)
C33 C34 C341 120.0(6)
C33 C34 C35 115.8(6)
C341 C34 C35 123.8(6)
C34 C341 C342 113.2(5)
C34 C341 C343 110.7(5)
C34 C341 C344 107.9(6)
C342 C341 C343 106.6(6)
C342 C341 C344 110.1(5)
C343 C341 C344 108.2(6)
C341 C342 H342a 109.5(7)
C341 C342 H342b 110.7(6)
C341 C342 H342c 110.5(7)
H342a C342 H342b 108.5(8)
H342a C342 H342c 107.9(7)
H342b C342 H342c 109.6(7)
C341 C343 H343a 109.7(6)
C341 C343 H343b 111.2(8)
C341 C343 H343c 110.1(7)
H343a C343 H343b 108.7(8)
H343a C343 H343c 107.7(9)
H343b C343 H343c 109.4(7)
C341 C344 H344a 109.3(7)
C341 C344 H344b 111.0(7)
C341 C344 H344c 111.0(6)
H344a C344 H344b 107.8(7)
H344a C344 H344c 107.8(8)
H344b C344 H344c 110.0(8)
C34 C35 C36 123.7(6)
C34 C35 H35 117.4(7)
C36 C35 H35 118.9(6)
C31 C36 C35 118.5(6)
C31 C36 C3 121.5(6)
C35 C36 C3 119.6(5)
C22 C3 C36 108.3(5)
C22 C3 H3a 110.8(6)
C22 C3 H3b 110.7(6)
C36 C3 H3a 110.1(6)
C36 C3 H3b 110.9(6)
H3a C3 H3b 106.1(6)
C41 O41 H41 113.1(4)
O41 C41 C42 117.4(5)
O41 C41 C46 122.8(5)
C42 C41 C46 119.8(6)
C1 C42 C41 119.5(5)
C1 C42 C43 121.5(5)
C41 C42 C43 119.0(5)
C42 C43 C44 123.0(5)
C42 C43 H43 119.8(6)
C44 C43 H43 117.1(6)
C43 C44 C441 120.7(5)
C43 C44 C45 116.1(6)
C441 C44 C45 123.2(6)
C44 C441 C442 111.6(6)
C44 C441 C443 110.0(5)
C44 C441 C444 111.2(5)
C442 C441 C443 110.1(6)
C442 C441 C444 108.6(6)
C443 C441 C444 105.1(6)
C441 C442 H442a 111.9(8)
C441 C442 H442b 110.5(6)
C441 C442 H442c 110.8(6)
H442a C442 H442b 107.5(7)
H442a C442 H442c 108.6(7)
H442b C442 H442c 107.3(8)
C441 C443 H443a 110.2(7)
C441 C443 H443b 111.4(7)
C441 C443 H443c 110.0(7)
H443a C443 H443b 108.5(8)
H443a C443 H443c 107.9(8)
H443b C443 H443c 108.7(7)
C441 C444 H444a 110.9(6)
C441 C444 H444b 110.2(7)
C441 C444 H444c 110.4(6)
H444a C444 H444b 109.4(7)
H444a C444 H444c 107.9(8)
H444b C444 H444c 108.0(7)
C44 C45 C46 123.0(6)
C44 C45 H45 117.4(6)
C46 C45 H45 119.5(6)
C41 C46 C45 119.1(5)
C41 C46 C4 120.6(5)
C45 C46 C4 120.2(5)
C32 C4 C46 109.4(5)
C32 C4 H4a 109.2(5)
C32 C4 H4b 109.9(6)
C46 C4 H4a 110.3(6)
C46 C4 H4b 109.9(5)
H4a C4 H4b 108.1(5)
C01 C0 C02 109.7(5)
C01 C0 H0a 110.0(5)
C01 C0 H0b 109.7(6)
C02 C0 H0a 110.7(6)
C02 C0 H0b 110.4(5)
H0a C0 H0b 106.2(6)
C0 C01 O011 117.5(5)
C0 C01 O012 118.5(5)
O011 C01 O012 124.0(6)
C0 C02 O021 119.4(5)
C0 C02 O022 114.7(5)
O021 C02 O022 125.9(5)
C101 O101 H101 129.4(7)
O101 C101 C102 112.1(9)
O101 C101 H101a 111.4(9)
O101 C101 H101b 109.6(8)
C102 C101 H101a 107.6(9)
C102 C101 H101b 106.3(9)
H101a C101 H101b 109.5(10)
C101 C102 H102a 109.5(11)
C101 C102 H102b 113.1(11)
C101 C102 H102c 110.7(10)
H102a C102 H102b 108.2(11)
H102a C102 H102c 106.0(12)
H102b C102 H102c 109.2(12)
O201 C201 C202 111.9(9)
O201 C201 H201a 109.4(8)
O201 C201 H201b 109.7(8)
C202 C201 H201a 108.5(8)
C202 C201 H201b 109.7(9)
H201a C201 H201b 107.5(10)
C201 C202 H202a 112.0(11)
C201 C202 H202b 109.5(9)
C201 C202 H202c 110.6(9)
H202a C202 H202b 108.3(10)
H202a C202 H202c 108.8(10)
H202b C202 H202c 107.6(11)
C301 O301 H301 112.8(8)
O301 C301 C302 111.4(10)
O301 C301 H301a 111.4(11)
O301 C301 H301b 110.7(10)
C302 C301 H301a 109.8(10)
C302 C301 H301b 108.7(11)
H301a C301 H301b 104.6(11)
C301 C302 H302a 115.2(13)
C301 C302 H302b 110.3(10)
C301 C302 H302c 109.3(11)
H302a C302 H302b 108.4(12)
H302a C302 H302c 107.8(12)
H302b C302 H302c 105.2(13)
C401 O401 H401 132.5(10)
O401 C401 C402 122.8(11)
O401 C401 H401a 106.0(13)
O401 C401 H401b 106.5(12)
C402 C401 H401a 105.2(11)
C402 C401 H401b 106.4(13)
H401a C401 H401b 109.5(13)
C401 C402 H402a 108.8(10)
C401 C402 H402b 109.7(10)
C401 C402 H402c 108.3(11)
H402a C402 H402b 111.0(12)
H402a C402 H402c 109.5(9)
H402b C402 H402c 109.5(9)
H01a O01 H01b 100.3(6)

loop_
_geom_bond_atom_site_label_1
_geom_bond_atom_site_label_2
_geom_bond_distance
O11 C11 1.384(7)
O11 C110 1.427(8)
C11 C12 1.395(8)
C11 C16 1.393(8)
C110 C111 1.492(9)
C110 H110a .963(6)
C110 H110b .952(6)
C111 C112 1.373(9)
C111 C116 1.409(8)
C112 C113 1.363(9)
C112 H112 .966(5)
C113 C1131 1.467(9)
C113 C114 1.407(7)
C1131 N1131 1.299(8)
C1131 N1132 1.323(7)
N1131 H1131a .924(4)
N1131 H1131b .930(6)
N1132 H1132a .926(5)
N1132 H1132b .925(6)
C114 C115 1.374(10)
C114 H114 .964(6)
C115 C116 1.362(9)
C115 H115 .952(6)
C116 H116 .966(7)
C12 C13 1.379(9)
C12 C2 1.502(8)
C13 C14 1.369(9)
C13 H13 .968(6)
C14 C141 1.514(9)
C14 C15 1.396(9)
C141 C142 1.516(10)
C141 C143 1.523(11)
C141 C144 1.538(10)
C142 H142a .967(8)
C142 H142b .939(8)
C142 H142c .972(8)
C143 H143a .961(8)
C143 H143b .956(9)
C143 H143c .948(8)
C144 H144a .961(8)
C144 H144b .960(8)
C144 H144c .944(8)
C15 C16 1.380(9)
C15 H15 .962(6)
C16 C1 1.518(8)
C1 C42 1.509(8)
C1 H1a .970(6)
C1 H1b .956(7)
O21 C21 1.347(8)
O21 H21 1.020(4)
C21 C22 1.382(9)
C21 C26 1.420(7)
C22 C23 1.369(10)
C22 C3 1.503(8)
C23 C24 1.400(8)
C23 H23 .968(6)
C24 C241 1.507(11)
C24 C25 1.382(9)
C241 C242 1.488(10)
C241 C243 1.480(11)
C241 C244 1.555(13)
C242 H242a .957(12)
C242 H242b .949(12)
C242 H242c .966(11)
C243 H243a .956(10)
C243 H243b .950(8)
C243 H243c .963(10)
C244 H244a .978(11)
C244 H244b .961(11)
C244 H244c .968(10)
C25 C26 1.373(9)
C25 H25 .969(5)
C26 C2 1.503(9)
C2 H2a .960(7)
C2 H2b .951(5)
O31 C31 1.375(8)
O31 C310 1.449(7)
C31 C32 1.396(9)
C31 C36 1.371(9)
C310 C311 1.461(10)
C310 H310a .957(6)
C310 H310b .949(6)
C311 C312 1.375(8)
C311 C316 1.393(9)
C312 C313 1.371(9)
C312 H312 .960(6)
C313 C3131 1.487(8)
C313 C314 1.385(9)
C3131 N3131 1.274(9)
C3131 N3132 1.321(7)
N3131 H3131a .921(5)
N3131 H3131b .926(5)
N3132 H3132a .956(5)
N3132 H3132b .926(4)
C314 C315 1.390(8)
C314 H314 .964(7)
C315 C316 1.372(11)
C315 H315 .962(6)
C316 H316 .959(6)
C32 C33 1.368(10)
C32 C4 1.507(9)
C33 C34 1.404(9)
C33 H33 .969(6)
C34 C341 1.497(10)
C34 C35 1.377(9)
C341 C342 1.517(10)
C341 C343 1.545(10)
C341 C344 1.515(9)
C342 H342a .966(8)
C342 H342b .945(7)
C342 H342c .952(7)
C343 H343a .965(9)
C343 H343b .944(9)
C343 H343c .957(8)
C344 H344a .973(8)
C344 H344b .947(8)
C344 H344c .947(8)
C35 C36 1.380(10)
C35 H35 .970(6)
C36 C3 1.524(9)
C3 H3a .973(7)
C3 H3b .968(6)
O41 C41 1.354(8)
O41 H41 .993(4)
C41 C42 1.392(8)
C41 C46 1.400(8)
C42 C43 1.369(9)
C43 C44 1.408(9)
C43 H43 .971(6)
C44 C441 1.510(9)
C44 C45 1.378(8)
C441 C442 1.483(10)
C441 C443 1.530(9)
C441 C444 1.543(10)
C442 H442a .953(8)
C442 H442b .970(8)
C442 H442c .956(7)
C443 H443a .960(8)
C443 H443b .951(9)
C443 H443c .959(8)
C444 H444a .951(8)
C444 H444b .949(7)
C444 H444c .968(8)
C45 C46 1.379(9)
C45 H45 .963(6)
C46 C4 1.498(8)
C4 H4a .961(7)
C4 H4b .955(6)
C0 C01 1.501(10)
C0 C02 1.516(8)
C0 H0a .964(6)
C0 H0b .976(6)
C01 O011 1.258(7)
C01 O012 1.256(7)
C02 O021 1.196(8)
C02 O022 1.281(7)
O101 C101 1.402(11)
O101 H101 1.279(7)
C101 C102 1.419(17)
C101 H101a .944(9)
C101 H101b .955(9)
C102 H102a .977(11)
C102 H102b .938(12)
C102 H102c .965(12)
O201 C201 1.435(12)
C201 C202 1.460(15)
C201 H201a .969(9)
C201 H201b .954(10)
C202 H202a .950(11)
C202 H202b .964(10)
C202 H202c .958(11)
O301 C301 1.444(14)
O301 H301 1.206(7)
C301 C302 1.473(18)
C301 H301a .973(11)
C301 H301b .987(14)
C302 H302a .939(11)
C302 H302b .973(11)
C302 H302c .980(15)
O401 C401 1.274(13)
O401 H401 .941(8)
C401 C402 1.409(18)
C401 H401a .960(16)
C401 H401b .939(13)
C402 H402a .941(11)
C402 H402b .941(10)
C402 H402c .959(9)
O01 H01a .962(7)
O01 H01b 1.059(8)

loop_
_geom_contact_atom_site_label_1
_geom_contact_atom_site_label_2
_geom_contact_distance
_geom_contact_site_symmetry_2
O11 C111 2.412(8) .
O11 C116 2.767(8) .
O11 C12 2.393(7) .
O11 C16 2.410(7) .
O11 C1 2.890(7) .
O11 O21 2.791(6) .
O11 C2 2.854(7) .
O11 H110a 1.963(4) .
O11 H110b 1.966(4) .
O11 H116 2.405(4) .
O11 H1b 2.452(4) .
O11 H21 1.824(4) .
O11 H2a 2.424(4) .
C11 C110 2.369(10) .
C11 C13 2.376(9) .
C11 C14 2.794(9) .
C11 C15 2.384(9) .
C11 C1 2.542(8) .
C11 C2 2.532(8) .
C11 H110a 2.382(6) .
C11 H1b 2.591(6) .
C11 H21 2.280(5) .
C11 H2a 2.584(6) .
C110 C112 2.485(10) .
C110 C116 2.539(8) .
C110 H112 2.616(7) .
C111 C113 2.399(9) .
C111 C114 2.790(9) .
C111 C115 2.403(8) .
C111 H110a 2.022(6) .
C111 H110b 2.020(6) .
C111 H112 2.016(6) .
C111 H116 2.059(6) .
C112 C1131 2.477(10) .
C112 N1132 2.901(9) .
C112 C114 2.389(8) .
C112 C115 2.733(8) .
C112 C116 2.379(9) .
C112 H110b 2.697(6) .
C112 H1132a 2.629(6) .
C113 N1131 2.405(9) .
C113 N1132 2.416(8) .
C113 C115 2.393(9) .
C113 C116 2.762(10) .
C113 H112 2.020(5) .
C113 H1131a 2.543(6) .
C113 H1132a 2.599(6) .
C113 H114 2.073(5) .
C1131 C114 2.472(8) .
C1131 H112 2.647(7) .
C1131 H1131a 1.925(6) .
C1131 H1131b 1.978(7) .
C1131 H1132a 1.977(6) .
C1131 H1132b 1.954(6) .
C1131 H114 2.645(5) .
N1131 N1132 2.264(7) .
N1131 C114 2.863(9) .
N1131 O011 2.820(6) .
N1131 O011 2.746(8) '2 755'
N1131 H1132b 2.446(5) .
N1131 H114 2.607(5) .
N1132 O012 2.843(7) '2 755'
N1132 O01 2.758(8) .
N1132 H112 2.634(6) .
N1132 H1131b 2.506(5) .
N1132 H01b 2.593(5) .
C114 C116 2.386(10) .
C114 H1131a 2.525(7) .
C114 H115 2.010(6) .
C115 H114 2.038(7) .
C115 H116 2.032(7) .
C116 H115 2.015(6) .
C12 C14 2.425(9) .
C12 C15 2.765(8) .
C12 C16 2.422(8) .
C12 C26 2.473(8) .
C12 H13 2.017(6) .
C12 H21 2.505(5) .
C12 H2a 2.030(6) .
C12 H2b 2.034(6) .
C13 C141 2.546(9) .
C13 C143 2.880(10) .
C13 C15 2.353(8) .
C13 C16 2.750(9) .
C13 C2 2.502(9) .
C13 H2b 2.668(6) .
C14 C142 2.479(9) .
C14 C143 2.528(11) .
C14 C144 2.497(11) .
C14 C16 2.432(9) .
C14 H13 2.021(6) .
C14 H142b 2.688(6) .
C14 H142c 2.688(6) .
C14 H144b 2.696(6) .
C14 H144c 2.694(7) .
C14 H15 2.046(6) .
C141 C15 2.512(9) .
C141 H142a 2.059(6) .
C141 H142b 2.065(6) .
C141 H142c 2.065(7) .
C141 H143a 2.056(7) .
C141 H143b 2.059(7) .
C141 H143c 2.061(6) .
C141 H144a 2.069(7) .
C141 H144b 2.075(6) .
C141 H144c 2.073(6) .
C141 H15 2.654(7) .
C142 C143 2.451(13) .
C142 C144 2.492(11) .
C142 H143a 2.622(9) .
C142 H143c 2.646(8) .
C142 H144a 2.667(8) .
C142 H144b 2.679(7) .
C143 C144 2.470(11) .
C143 H13 2.496(8) .
C143 H142a 2.621(9) .
C143 H142b 2.677(10) .
C143 H144a 2.627(8) .
C143 H144c 2.678(8) .
C144 H142a 2.664(8) .
C144 H142c 2.675(9) .
C144 H143a 2.630(7) .
C144 H143b 2.651(8) .
C15 C1 2.509(9) .
C16 C42 2.477(8) .
C16 H15 2.022(6) .
C16 H1a 2.057(6) .
C16 H1b 2.048(6) .
C1 O41 2.762(6) .
C1 C41 2.507(8) .
C1 C43 2.511(9) .
C1 H15 2.634(7) .
C1 H43 2.678(6) .
O21 C22 2.335(8) .
O21 C26 2.432(7) .
O21 C2 2.914(6) .
O21 C3 2.741(7) .
O21 H2a 2.673(4) .
O21 H3a 2.460(4) .
C21 C23 2.382(10) .
C21 C24 2.817(10) .
C21 C25 2.396(8) .
C21 C2 2.534(8) .
C21 C3 2.485(8) .
C21 H21 1.876(7) .
C21 H2a 2.664(6) .
C21 H3a 2.636(5) .
C22 C24 2.430(9) .
C22 C25 2.744(8) .
C22 C26 2.418(8) .
C22 C35 2.957(9) .
C22 C36 2.455(8) .
C22 H23 2.025(7) .
C22 H3a 2.060(6) .
C22 H3b 2.055(5) .
C23 C241 2.543(10) .
C23 C243 2.855(12) .
C23 C25 2.357(8) .
C23 C26 2.762(9) .
C23 C3 2.499(9) .
C23 H3b 2.610(6) .
C24 C242 2.478(11) .
C24 C243 2.504(12) .
C24 C244 2.477(13) .
C24 C26 2.432(10) .
C24 H23 2.044(6) .
C24 H242b 2.681(6) .
C24 H242c 2.672(6) .
C24 H25 2.029(6) .
C241 C25 2.531(11) .
C241 H23 2.690(7) .
C241 H242a 2.038(7) .
C241 H242b 2.029(8) .
C241 H242c 2.034(7) .
C241 H243a 2.029(8) .
C241 H243b 2.023(7) .
C241 H243c 2.020(7) .
C241 H244a 2.126(9) .
C241 H244b 2.123(7) .
C241 H244c 2.120(8) .
C241 H25 2.678(8) .
C242 C243 2.447(12) .
C242 C244 2.435(15) .
C242 C25 2.987(13) .
C242 H243a 2.607(11) .
C242 H243c 2.682(9) .
C242 H244a 2.656(12) .
C242 H244b 2.656(11) .
C243 C244 2.417(13) .
C243 H23 2.464(9) .
C243 H242a 2.611(7) .
C243 H244a 2.618(9) .
C243 H244c 2.641(9) .
C244 H242a 2.621(11) .
C244 H242c 2.591(11) .
C244 H243a 2.602(11) .
C244 H243b 2.585(10) .
C25 C2 2.512(10) .
C25 H2b 2.579(7) .
C26 H21 2.424(6) .
C26 H25 2.016(6) .
C26 H2a 2.030(6) .
C26 H2b 2.027(5) .
C2 H13 2.623(6) .
C2 H21 2.386(5) .
C2 H25 2.647(7) .
O31 C311 2.349(8) .
O31 C316 2.863(9) .
O31 C32 2.377(8) .
O31 C36 2.391(8) .
O31 C3 2.880(8) .
O31 O41 2.762(5) .
O31 C4 2.836(7) .
O31 H310a 1.986(4) .
O31 H310b 1.987(4) .
O31 H3a 2.443(4) .
O31 H41 1.800(4) .
O31 H4a 2.407(4) .
C31 C310 2.410(9) .
C31 C33 2.382(9) .
C31 C34 2.799(9) .
C31 C35 2.364(9) .
C31 C3 2.527(9) .
C31 C4 2.535(8) .
C31 H310b 2.558(5) .
C31 H3a 2.589(6) .
C31 H41 2.380(6) .
C31 H4a 2.587(6) .
C310 C312 2.471(9) .
C310 C316 2.476(10) .
C310 H312 2.647(6) .
C310 H316 2.643(7) .
C311 C313 2.389(9) .
C311 C314 2.791(10) .
C311 C315 2.402(10) .
C311 H310a 2.002(7) .
C311 H310b 2.001(7) .
C311 H312 2.034(6) .
C311 H316 2.047(6) .
C312 C3131 2.481(9) .
C312 N3132 2.891(7) .
C312 C314 2.399(9) .
C312 C315 2.749(9) .
C312 C316 2.379(8) .
C312 H310b 2.522(7) .
C312 H3132a 2.534(5) .
C313 N3131 2.400(8) .
C313 N3132 2.392(7) .
C313 C315 2.381(8) .
C313 C316 2.745(8) .
C313 H312 2.018(7) .
C313 H3131a 2.588(6) .
C313 H3132a 2.381(5) .
C313 H314 2.059(6) .
C3131 C314 2.468(8) .
C3131 H312 2.626(7) .
C3131 H3131a 1.924(6) .
C3131 H3131b 1.891(7) .
C3131 H3132a 1.886(6) .
C3131 H3132b 2.004(5) .
C3131 H314 2.640(6) .
N3131 N3132 2.276(7) .
N3131 C314 2.893(8) .
N3131 O021 2.741(6) .
N3131 O022 2.792(7) '2 645'
N3131 H3132b 2.569(5) .
N3131 H314 2.678(5) .
N3132 O012 2.869(6) '2 645'
N3132 O012 2.924(6) '1 455'
N3132 H312 2.655(5) .
N3132 H3131b 2.454(5) .
C314 C316 2.401(9) .
C314 H315 2.045(6) .
C315 H314 2.055(7) .
C315 H316 2.024(7) .
C316 H315 2.029(7) .
C32 C34 2.429(9) .
C32 C35 2.738(9) .
C32 C36 2.402(8) .
C32 C46 2.453(8) .
C32 H33 2.023(7) .
C32 H41 2.614(7) .
C32 H4a 2.036(6) .
C32 H4b 2.040(6) .
C33 C341 2.513(10) .
C33 C343 2.987(12) .
C33 C35 2.355(9) .
C33 C36 2.756(9) .
C33 C4 2.475(10) .
C33 H4b 2.683(6) .
C34 C342 2.517(11) .
C34 C343 2.503(11) .
C34 C344 2.436(9) .
C34 C36 2.431(9) .
C34 H33 2.052(6) .
C34 H344b 2.636(5) .
C34 H344c 2.640(6) .
C34 H35 2.016(6) .
C341 C35 2.536(10) .
C341 H33 2.658(7) .
C341 H342a 2.053(7) .
C341 H342b 2.051(7) .
C341 H342c 2.054(6) .
C341 H343a 2.080(7) .
C341 H343b 2.081(6) .
C341 H343c 2.078(6) .
C341 H344a 2.053(6) .
C341 H344b 2.054(6) .
C341 H344c 2.054(6) .
C341 H35 2.690(7) .
C342 C343 2.454(11) .
C342 C344 2.485(11) .
C342 C35 2.896(11) .
C342 H343a 2.599(8) .
C342 H343c 2.654(7) .
C342 H344a 2.637(7) .
C342 H35 2.505(8) .
C343 C344 2.478(11) .
C343 H342a 2.609(8) .
C343 H342b 2.640(8) .
C343 H344a 2.653(7) .
C343 H344c 2.651(8) .
C344 H342a 2.662(8) .
C344 H342c 2.677(8) .
C344 H343a 2.682(8) .
C344 H343b 2.655(8) .
C35 C3 2.511(9) .
C36 H35 2.035(7) .
C36 H3a 2.070(6) .
C36 H3b 2.077(6) .
C3 H23 2.652(6) .
C3 H35 2.650(7) .
O41 C42 2.347(7) .
O41 C46 2.418(8) .
O41 C4 2.900(7) .
O41 H116 2.373(5) .
O41 H1b 2.507(4) .
C41 C43 2.378(8) .
C41 C44 2.811(9) .
C41 C45 2.396(9) .
C41 C4 2.518(8) .
C41 H1b 2.657(6) .
C41 H41 1.968(6) .
C41 H4a 2.699(5) .
C42 C44 2.441(9) .
C42 C45 2.762(9) .
C42 C46 2.416(8) .
C42 H1a 2.044(6) .
C42 H1b 2.056(6) .
C42 H43 2.035(6) .
C43 C441 2.538(9) .
C43 C443 2.980(11) .
C43 C45 2.364(8) .
C43 C46 2.751(8) .
C43 H1a 2.591(6) .
C44 C442 2.476(10) .
C44 C443 2.491(10) .
C44 C444 2.520(11) .
C44 C46 2.423(8) .
C44 H43 2.043(6) .
C44 H442b 2.675(6) .
C44 H442c 2.675(6) .
C44 H443b 2.690(6) .
C44 H443c 2.694(6) .
C44 H45 2.012(6) .
C441 C45 2.541(9) .
C441 H43 2.659(7) .
C441 H442a 2.040(6) .
C441 H442b 2.037(7) .
C441 H442c 2.031(7) .
C441 H443a 2.068(6) .
C441 H443b 2.076(6) .
C441 H443c 2.065(6) .
C441 H444a 2.081(7) .
C441 H444b 2.072(6) .
C441 H444c 2.088(7) .
C441 H45 2.680(6) .
C442 C443 2.470(11) .
C442 C444 2.457(12) .
C442 H443a 2.648(8) .
C442 H443c 2.678(7) .
C442 H444a 2.648(9) .
C442 H444b 2.665(8) .
C443 C444 2.440(10) .
C443 H442a 2.653(8) .
C443 H442b 2.688(9) .
C443 H444a 2.612(8) .
C443 H444c 2.623(8) .
C444 C45 2.860(10) .
C444 H442a 2.641(8) .
C444 H442c 2.671(9) .
C444 H443a 2.608(7) .
C444 H443b 2.630(7) .
C444 H45 2.455(8) .
C45 C4 2.495(8) .
C45 H444b 2.693(7) .
C45 H4b 2.552(6) .
C46 H41 2.516(6) .
C46 H45 2.035(6) .
C46 H4a 2.042(6) .
C46 H4b 2.032(5) .
C4 H33 2.608(7) .
C4 H41 2.435(6) .
C4 H45 2.647(6) .
C0 O011 2.363(8) .
C0 O012 2.373(8) .
C0 O021 2.348(7) .
C0 O022 2.359(7) .
C01 C02 2.467(9) .
C01 H1132b 2.683(7) '2 755'
C01 H0a 2.043(7) .
C01 H0b 2.048(7) .
O011 O012 2.220(5) .
O011 H1131a 1.959(4) .
O011 H1131b 1.879(5) '2 755'
O011 H114 2.635(5) .
O011 H0a 2.442(5) .
O012 H1132b 1.922(5) '2 755'
O012 H3132a 2.039(4) '1 655'
O012 H3132b 1.961(4) '2 645'
O012 H0b 2.561(5) .
C02 H3131a 2.492(6) .
C02 H0a 2.064(5) .
C02 H0b 2.070(6) .
C02 H01a 2.656(6) '1 545'
O021 O022 2.207(6) .
O021 H115 2.659(4) .
O021 H3131a 1.828(4) .
O021 H0a 2.506(4) .
O022 O401 2.774(10) '1 545'
O022 O01 2.743(8) '1 545'
O022 H3131a 2.640(5) .
O022 H3131b 1.867(5) '2 645'
O022 H0b 2.459(4) .
O022 H01a 1.826(5) '1 545'
O101 C102 2.341(14) .
O101 O301 2.623(12) '1 465'
O101 O01 2.687(8) '1 455'
O101 H101a 1.956(6) .
O101 H101b 1.944(7) .
O101 H102a 2.589(7) .
O101 H102c 2.503(7) .
C101 H101 2.425(10) .
C101 H102a 1.974(11) .
C101 H102b 1.984(11) .
C101 H102c 1.978(11) .
C102 H101a 1.928(13) .
C102 H101b 1.921(12) .
O201 C202 2.399(12) .
O201 O301 2.720(9) .
O201 O401 2.657(10) '1 545'
O201 H201a 1.981(6) .
O201 H201b 1.973(7) .
O201 H202b 2.597(6) .
O201 H202c 2.604(6) .
O201 H301 1.532(6) .
O201 H401 1.755(6) '1 545'
C201 H202a 2.017(10) .
C201 H202b 2.001(10) .
C201 H202c 2.008(10) .
C201 H301 2.523(10) .
C201 H401 2.590(10) '1 545'
C202 H201a 1.992(11) .
C202 H201b 1.995(11) .
O301 C302 2.410(14) .
O301 H101 1.723(10) '1 645'
O301 H301a 2.015(7) .
O301 H301b 2.017(9) .
O301 H302b 2.601(8) .
O301 H302c 2.600(8) .
C301 H301 2.212(10) .
C301 H302a 2.057(12) .
C301 H302b 2.028(12) .
C301 H302c 2.022(13) .
C302 H301a 2.022(13) .
C302 H301b 2.019(14) .
O401 C402 2.357(12) .
O401 H202b 2.689(8) '1 565'
O401 H401a 1.794(7) .
O401 H401b 1.785(7) .
O401 H402a 2.604(8) .
O401 H402b 2.617(7) .
C401 H401 2.032(11) .
C401 H402a 1.930(16) .
C401 H402b 1.940(13) .
C401 H402c 1.937(13) .
C402 H401a 1.901(11) .
C402 H401b 1.901(11) .
O01 H112 2.622(6) .
O01 H1132a 1.871(6) .
O01 H101 2.415(6) '1 655'
H110a H110b 1.5517(2) .
H112 H1132a 2.1162(4) .
H1131a H1131b 1.5783(3) .
H1131a H114 2.0402(5) .
H1131b H1132b 2.3391(6) .
H1132a H1132b 1.5863(3) .
H1132a H01b 1.8814(5) .
H114 H115 2.3146(4) .
H115 H116 2.3316(4) .
H13 H143b 2.3240(6) .
H13 H143c 2.2528(5) .
H142a H142b 1.5514(3) .
H142a H142c 1.5512(3) .
H142b H142c 1.5515(4) .
H143a H143b 1.5513(3) .
H143a H143c 1.5514(3) .
H143b H143c 1.5515(3) .
H144a H144b 1.5515(3) .
H144a H144c 1.5511(3) .
H144b H144c 1.5515(4) .
H144b H15 2.2539(5) .
H1a H1b 1.5515(3) .
H21 H2a 2.1227(5) .
H23 H243b 2.1669(4) .
H23 H243c 2.3181(4) .
H242a H242b 1.5510(4) .
H242a H242c 1.5514(4) .
H242b H242c 1.5514(3) .
H242c H25 2.1923(4) .
H243a H243b 1.5515(3) .
H243a H243c 1.5514(4) .
H243b H243c 1.5515(3) .
H244a H244b 1.5512(4) .
H244a H244c 1.5513(3) .
H244b H244c 1.5515(3) .
H25 H2b 2.3749(5) .
H2a H2b 1.5514(3) .
H310a H310b 1.5513(3) .
H310b H312 2.3373(4) .
H310b H302c 2.3999(6) '1 455'
H312 H3132a 2.2452(4) .
H3131a H3131b 1.6039(3) .
H3132a H3132b 1.6593(3) .
H314 H315 2.3553(5) .
H315 H316 2.3209(4) .
H33 H343b 2.1776(4) .
H342a H342b 1.5516(3) .
H342a H342c 1.5511(3) .
H342a H343a 2.3828(6) .
H342b H342c 1.5511(3) .
H342c H35 2.1687(5) .
H343a H343b 1.5513(2) .
H343a H343c 1.5512(3) .
H343b H343c 1.5513(4) .
H344a H344b 1.5513(3) .
H344a H344c 1.5514(3) .
H344b H344c 1.5514(4) .
H3a H3b 1.5513(3) .
H41 H4a 2.0955(4) .
H43 H443c 2.1760(5) .
H442a H442b 1.5512(3) .
H442a H442c 1.5512(3) .
H442b H442c 1.5514(3) .
H443a H443b 1.5511(3) .
H443a H443c 1.5515(3) .
H443b H443c 1.5514(4) .
H444a H444b 1.5512(3) .
H444a H444c 1.5512(3) .
H444b H444c 1.5511(3) .
H444b H45 2.0771(3) .
H45 H4b 2.3533(4) .
H4a H4b 1.5517(3) .
H0a H0b 1.5512(3) .
H0b H01a 2.2539(5) '1 545'
H01a H01b 1.5533(4) .
H101 H301 2.0826(4) '1 465'
H101a H101b 1.5514(3) .
H101a H102a 2.2136(5) .
H101a H102b 2.2686(5) .
H101b H102b 2.2105(3) .
H101b H102c 2.2728(5) .
H102a H102b 1.5511(3) .
H102a H102c 1.5512(3) .
H102b H102c 1.5513(3) .
H102b H402a 2.3928(4) .
H201a H201b 1.5512(3) .
H201a H202a 2.3028(4) .
H201a H202c 2.3028(5) .
H201b H202a 2.3026(4) .
H201b H202b 2.3029(5) .
H202a H202b 1.5512(3) .
H202a H202c 1.5511(4) .
H202b H202c 1.5514(3) .
H202c H302b 2.0672(4) .
H301a H301b 1.5514(4) .
H301a H302a 2.3546(4) .
H301a H302c 2.3495(5) .
H301b H302a 2.3542(4) .
H301b H302b 2.3488(5) .
H302a H302b 1.5510(2) .
H302a H302c 1.5512(2) .
H302b H302c 1.5513(4) .
H401a H401b 1.5512(3) .
H401a H402b 2.1766(4) .
H401a H402c 2.1614(5) .
H401b H402a 2.1825(4) .
H401b H402c 2.1558(4) .
H402a H402b 1.5513(3) .
H402a H402c 1.5514(3) .
H402b H402c 1.5514(3) .
